data_4080957
loop_
_publ_author_name
'O&#x2019;Connor, Abby R.'
'Kaminsky, Werner'
'Chan, Benny C.'
'Heinekey, D. M.'
'Goldberg, Karen I.'

_publ_section_title
;
 Synthesis and Characterization of Iridium(I) and Iridium(III) Complexes
 Containing Dialkylbiphenylphosphines
;
_journal_issue 14
_journal_name_full Organometallics
_journal_page_first 4016
_journal_paper_doi 10.1021/om400266d
_journal_volume 32
_journal_year 2013
_chemical_formula_sum 'C62 H47 B F24 Ir P'
_chemical_formula_weight 1481.98
_space_group_crystal_system monoclinic
_space_group_IT_number 14
_space_group_name_Hall '-P 2ybc'
_space_group_name_H-M_alt 'P 1 21/c 1'
_symmetry_space_group_name_Hall '-P 2ybc'
_symmetry_space_group_name_H-M 'P 1 21/c 1'
_atom_sites_solution_hydrogens geom
_atom_sites_solution_primary direct
_atom_sites_solution_secondary difmap
_audit_conform_dict_location ftp://ftp.iucr.org/pub/cif_core.dic
_audit_conform_dict_name cif_core.dic
_audit_conform_dict_version 2.4
_audit_creation_date 2010-05-04
_audit_creation_method 'WinGX routine CIF_UPDATE'
_cell_angle_alpha 90
_cell_angle_beta 97.7240(10)
_cell_angle_gamma 90
_cell_formula_units_Z 4
_cell_length_a 13.0379(11)
_cell_length_b 17.2461(15)
_cell_length_c 25.855(2)
_cell_measurement_temperature 100.(2)
_cell_volume 5760.8(8)
_computing_structure_refinement 'SHELXL-97 (Sheldrick, 2008)'
_computing_structure_solution 'SHELXS-97 (Sheldrick, 2008)'
_diffrn_ambient_temperature 100.(2)
_diffrn_measured_fraction_theta_full 0.996
_diffrn_measured_fraction_theta_max 0.996
_diffrn_radiation_wavelength 0.71073
_diffrn_reflns_av_R_equivalents 0.0973
_diffrn_reflns_av_sigmaI/netI 0.0869
_diffrn_reflns_limit_h_max 16
_diffrn_reflns_limit_h_min -16
_diffrn_reflns_limit_k_max 22
_diffrn_reflns_limit_k_min -22
_diffrn_reflns_limit_l_max 33
_diffrn_reflns_limit_l_min -33
_diffrn_reflns_number 65593
_diffrn_reflns_theta_full 27.51
_diffrn_reflns_theta_max 27.51
_diffrn_reflns_theta_min 1.58
_exptl_absorpt_coefficient_mu 2.465
_exptl_absorpt_correction_T_max 0.7456
_exptl_absorpt_correction_T_min 0.6685
_exptl_absorpt_correction_type multi-scan
_exptl_absorpt_process_details 'SADABS V2008/1 (Bruker AXS)'
_exptl_crystal_density_diffrn 1.709
_exptl_crystal_density_method 'not measured'
_exptl_crystal_F_000 2928
_exptl_crystal_size_max 0.39
_exptl_crystal_size_mid 0.08
_exptl_crystal_size_min 0.02
_refine_diff_density_max 2.422
_refine_diff_density_min -0.793
_refine_ls_extinction_method none
_refine_ls_goodness_of_fit_ref 0.990
_refine_ls_hydrogen_treatment mixed
_refine_ls_matrix_type full
_refine_ls_number_parameters 830
_refine_ls_number_reflns 13186
_refine_ls_number_restraints 0
_refine_ls_restrained_S_all 0.990
_refine_ls_R_factor_all 0.0909
_refine_ls_R_factor_gt 0.0428
_refine_ls_shift/su_max 0.001
_refine_ls_shift/su_mean 0.000
_refine_ls_structure_factor_coef Fsqd
_refine_ls_weighting_details 'calc w=1/[\s^2^(Fo^2^)+(0.0404P)^2^+0.0000P] where P=(Fo^2^+2Fc^2^)/3'
_refine_ls_weighting_scheme calc
_refine_ls_wR_factor_gt 0.0812
_refine_ls_wR_factor_ref 0.0948
_reflns_number_gt 8659
_reflns_number_total 13186
_reflns_threshold_expression >2sigma(I)
_cod_data_source_file om400266d_si_002.cif
_cod_data_source_block I
_cod_original_cell_volume 5760.8(9)
_cod_database_code 4080957

loop_
_space_group_symop_operation_xyz
'x, y, z'
'-x, y+1/2, -z+1/2'
'-x, -y, -z'
'x, -y-1/2, z-1/2'

loop_
_atom_site_type_symbol
_atom_site_label
_atom_site_fract_x
_atom_site_fract_y
_atom_site_fract_z
_atom_site_U_iso_or_equiv
_atom_site_adp_type
_atom_site_calc_flag
_atom_site_refinement_flags
_atom_site_occupancy
_atom_site_disorder_assembly
_atom_site_disorder_group
Ir Ir1 0.635274(14) 0.167697(11) 0.190456(8) 0.02287(6) Uani d . 1.0 . .
P P1 0.75190(9) 0.21191(7) 0.13983(5) 0.0189(3) Uani d . 1.0 . .
F F1 0.6399(2) 0.48861(16) -0.03942(10) 0.0343(7) Uani d . 1.0 . .
F F2 1.1635(2) 0.9207(2) 0.12549(17) 0.0658(12) Uani d . 1.0 . .
F F3 0.7083(2) 0.60052(17) -0.04671(10) 0.0399(8) Uani d . 1.0 . .
F F4 0.8026(2) 0.50593(19) -0.01485(11) 0.0428(8) Uani d . 1.0 . .
F F5 0.7443(2) 0.92927(18) -0.03142(11) 0.0387(8) Uani d . 1.0 . .
F F6 0.5829(2) 0.93886(18) -0.06197(11) 0.0405(8) Uani d . 1.0 . .
F F7 0.6629(3) 0.83098(19) -0.06617(11) 0.0448(8) Uani d . 1.0 . .
F F8 0.3323(2) 0.89612(18) 0.05683(11) 0.0367(7) Uani d . 1.0 . .
F F9 0.3647(2) 0.80888(16) 0.11620(12) 0.0349(7) Uani d . 1.0 . .
F F10 0.4075(2) 0.92663(16) 0.13314(11) 0.0339(7) Uani d . 1.0 . .
F F11 0.6338(2) 0.92744(16) 0.27356(11) 0.0328(7) Uani d . 1.0 . .
F F12 0.6999(3) 0.88432(17) 0.34833(11) 0.0445(9) Uani d . 1.0 . .
F F13 0.7948(2) 0.94437(16) 0.30048(12) 0.0397(8) Uani d . 1.0 . .
F F14 0.9243(12) 0.5943(16) 0.3059(11) 0.070(7) Uani d P 0.50(6) A 1
F F15 0.825(3) 0.6208(10) 0.3624(6) 0.054(6) Uani d P 0.50(6) A 1
F F16 0.7720(17) 0.5554(9) 0.2975(7) 0.045(4) Uani d P 0.50(6) A 1
F F4A 0.882(4) 0.6380(12) 0.3618(8) 0.073(8) Uani d P 0.50(6) A 2
F F5A 0.9110(18) 0.5789(14) 0.2975(8) 0.062(6) Uani d P 0.50(6) A 2
F F6A 0.7648(14) 0.571(2) 0.320(2) 0.090(12) Uani d P 0.50(6) A 2
F F17 1.2165(2) 0.6397(2) 0.12331(13) 0.0524(9) Uani d . 1.0 . .
F F18 1.0856(3) 0.5673(2) 0.10391(16) 0.0708(13) Uani d . 1.0 . .
F F19 1.1299(3) 0.6026(2) 0.18234(13) 0.0575(10) Uani d . 1.0 . .
F F20 1.0677(4) 0.9256(2) 0.05261(14) 0.0818(15) Uani d . 1.0 . .
F F21 1.0128(2) 0.96777(16) 0.12136(13) 0.0446(9) Uani d . 1.0 . .
F F22 0.5778(2) 0.47830(15) 0.19202(10) 0.0266(6) Uani d . 1.0 . .
F F23 0.5091(2) 0.42224(15) 0.12134(11) 0.0302(7) Uani d . 1.0 . .
F F24 0.4447(2) 0.52889(15) 0.14632(10) 0.0272(6) Uani d . 1.0 . .
C C1 0.7097(4) 0.5385(3) -0.01556(19) 0.0272(11) Uani d . 1.0 . .
C C2 0.6870(3) 0.5603(3) 0.03799(17) 0.0184(10) Uani d . 1.0 . .
C C3 0.7315(3) 0.6270(2) 0.06086(17) 0.0166(9) Uani d . 1.0 . .
H H3 0.7767 0.6564 0.0426 0.02 Uiso calc R 1.0 . .
C C4 0.7122(3) 0.6528(2) 0.11004(16) 0.0141(9) Uani d . 1.0 A .
C C5 0.8775(3) 0.7490(2) 0.12317(16) 0.0148(9) Uani d . 1.0 A .
C C6 0.9205(3) 0.8222(2) 0.11597(16) 0.0166(9) Uani d . 1.0 . .
H H6 0.877 0.8666 0.1137 0.02 Uiso calc R 1.0 . .
C C7 1.0250(3) 0.8315(3) 0.11211(17) 0.0212(10) Uani d . 1.0 . .
C C8 1.0670(4) 0.9111(3) 0.1029(2) 0.0317(13) Uani d . 1.0 . .
C C9 0.6232(3) 0.5136(3) 0.06384(17) 0.0187(10) Uani d . 1.0 . .
H H9 0.5943 0.467 0.0486 0.022 Uiso calc R 1.0 . .
C C10 0.6038(3) 0.5378(2) 0.11256(17) 0.0175(10) Uani d . 1.0 . .
C C11 0.6460(3) 0.6062(2) 0.13466(17) 0.0175(10) Uani d . 1.0 . .
H H11 0.6291 0.6217 0.1677 0.021 Uiso calc R 1.0 . .
C C12 0.6782(3) 0.7982(2) 0.09777(16) 0.0137(9) Uani d . 1.0 A .
C C13 0.6975(3) 0.8264(2) 0.04959(16) 0.0161(9) Uani d . 1.0 . .
H H13 0.763 0.816 0.0387 0.019 Uiso calc R 1.0 . .
C C14 0.6256(3) 0.8689(2) 0.01659(17) 0.0173(10) Uani d . 1.0 . .
C C15 0.6534(4) 0.8929(3) -0.03533(19) 0.0254(11) Uani d . 1.0 . .
C C16 0.5293(3) 0.8848(2) 0.03153(17) 0.0191(10) Uani d . 1.0 . .
H H16 0.4795 0.914 0.0094 0.023 Uiso calc R 1.0 . .
C C17 0.5069(3) 0.8576(2) 0.07899(18) 0.0183(10) Uani d . 1.0 . .
C C18 0.5799(3) 0.8154(2) 0.11115(17) 0.0172(10) Uani d . 1.0 . .
H H18 0.5627 0.7973 0.1436 0.021 Uiso calc R 1.0 . .
C C19 0.4033(3) 0.8722(3) 0.09566(19) 0.0239(11) Uani d . 1.0 . .
C C20 0.7574(3) 0.7444(2) 0.19522(16) 0.0137(9) Uani d . 1.0 A .
C C21 0.7339(3) 0.8125(2) 0.22045(17) 0.0134(9) Uani d . 1.0 . .
H H21 0.711 0.8565 0.2 0.016 Uiso calc R 1.0 . .
C C22 0.7432(3) 0.8178(2) 0.27442(17) 0.0170(10) Uani d . 1.0 . .
C C23 0.7181(4) 0.8934(3) 0.29968(18) 0.0250(11) Uani d . 1.0 . .
C C24 0.7770(3) 0.7554(2) 0.30634(18) 0.0171(10) Uani d . 1.0 . .
H H24 0.783 0.759 0.3433 0.021 Uiso calc R 1.0 . .
C C25 0.8017(3) 0.6874(2) 0.28162(17) 0.0149(9) Uani d . 1.0 A .
C C26 0.8353(4) 0.6176(3) 0.31357(18) 0.0232(11) Uani d . 1.0 . .
C C27 0.7918(3) 0.6828(2) 0.22822(16) 0.0158(9) Uani d . 1.0 . .
H H27 0.8092 0.6353 0.2129 0.019 Uiso calc R 1.0 A .
C C28 1.0921(3) 0.7691(3) 0.11634(18) 0.0248(11) Uani d . 1.0 . .
H H28 1.1634 0.7757 0.1135 0.03 Uiso calc R 1.0 . .
C C29 1.0518(3) 0.6969(3) 0.12484(17) 0.0202(10) Uani d . 1.0 . .
C C30 0.9469(3) 0.6867(2) 0.12725(16) 0.0176(10) Uani d . 1.0 . .
H H30 0.9214 0.6359 0.1318 0.021 Uiso calc R 1.0 . .
C C31 1.1204(4) 0.6275(3) 0.1332(2) 0.0325(12) Uani d . 1.0 . .
C C32 0.5343(4) 0.4916(3) 0.14238(19) 0.0237(11) Uani d . 1.0 . .
C C33 0.8435(3) 0.2883(3) 0.16688(18) 0.0220(10) Uani d . 1.0 . .
H H33 0.8967 0.293 0.1426 0.026 Uiso calc R 1.0 . .
C C34 0.7908(4) 0.3672(3) 0.1677(2) 0.0317(12) Uani d . 1.0 . .
H H34A 0.7368 0.365 0.1912 0.038 Uiso calc R 1.0 . .
H H34B 0.7566 0.3799 0.1322 0.038 Uiso calc R 1.0 . .
C C35 0.8688(4) 0.4310(3) 0.1864(2) 0.0445(16) Uani d . 1.0 . .
H H35A 0.919 0.4368 0.1611 0.053 Uiso calc R 1.0 . .
H H35B 0.8321 0.4809 0.1883 0.053 Uiso calc R 1.0 . .
C C36 0.9266(4) 0.4111(3) 0.2400(2) 0.0420(15) Uani d . 1.0 . .
H H36A 0.9797 0.4512 0.2505 0.05 Uiso calc R 1.0 . .
H H36B 0.8775 0.4107 0.2661 0.05 Uiso calc R 1.0 . .
C C37 0.9783(4) 0.3325(3) 0.2392(2) 0.0393(13) Uani d . 1.0 . .
H H37A 1.0324 0.3346 0.2158 0.047 Uiso calc R 1.0 . .
H H37B 1.0124 0.3199 0.2748 0.047 Uiso calc R 1.0 . .
C C38 0.9018(4) 0.2694(3) 0.22087(19) 0.0278(12) Uani d . 1.0 . .
H H38A 0.8517 0.2636 0.2462 0.033 Uiso calc R 1.0 . .
H H38B 0.939 0.2196 0.2193 0.033 Uiso calc R 1.0 . .
C C39 0.8293(4) 0.1252(3) 0.12992(18) 0.0249(11) Uani d . 1.0 . .
H H39 0.8996 0.1399 0.1218 0.03 Uiso calc R 1.0 . .
C C40 0.8369(4) 0.0795(3) 0.18058(19) 0.0274(11) Uani d . 1.0 . .
H H40A 0.8709 0.029 0.1763 0.033 Uiso calc R 1.0 . .
H H40B 0.8792 0.1086 0.2088 0.033 Uiso calc R 1.0 . .
C C41 0.7313(4) 0.0665(3) 0.1947(2) 0.0300(12) Uani d . 1.0 . .
H H41 0.72 0.0649 0.2302 0.036 Uiso calc R 1.0 . .
C C42 0.6472(4) 0.0565(3) 0.1538(2) 0.0337(13) Uani d . 1.0 . .
H H42 0.5788 0.0531 0.1624 0.04 Uiso calc R 1.0 . .
C C43 0.6642(4) 0.0512(3) 0.0973(2) 0.0360(13) Uani d . 1.0 . .
H H43A 0.613 0.0849 0.0764 0.043 Uiso calc R 1.0 . .
H H43B 0.6506 -0.0028 0.0853 0.043 Uiso calc R 1.0 . .
C C44 0.7720(4) 0.0742(3) 0.0863(2) 0.0291(12) Uani d . 1.0 . .
H H44A 0.7661 0.1028 0.0529 0.035 Uiso calc R 1.0 . .
H H44B 0.8131 0.0267 0.0826 0.035 Uiso calc R 1.0 . .
C C45 0.6979(3) 0.2507(3) 0.07539(17) 0.0190(10) Uani d . 1.0 . .
C C46 0.7559(4) 0.2813(3) 0.03748(18) 0.0235(11) Uani d . 1.0 . .
C C47 0.8723(4) 0.2821(3) 0.04155(19) 0.0279(12) Uani d . 1.0 . .
C C48 0.9275(4) 0.2160(3) 0.03212(19) 0.0325(12) Uani d . 1.0 . .
H H48 0.8916 0.1686 0.024 0.039 Uiso calc R 1.0 . .
C C49 1.0334(4) 0.2179(4) 0.0344(2) 0.0405(14) Uani d . 1.0 . .
H H49 1.0699 0.1721 0.0278 0.049 Uiso calc R 1.0 . .
C C50 1.0875(4) 0.2864(4) 0.0461(2) 0.0431(15) Uani d . 1.0 . .
H H50 1.1608 0.2874 0.0482 0.052 Uiso calc R 1.0 . .
C C51 1.0334(4) 0.3530(3) 0.0548(2) 0.0431(15) Uani d . 1.0 . .
H H51 1.0697 0.4002 0.0627 0.052 Uiso calc R 1.0 . .
C C52 0.9259(4) 0.3512(3) 0.0519(2) 0.0340(13) Uani d . 1.0 . .
H H52 0.8891 0.3975 0.0571 0.041 Uiso calc R 1.0 . .
C C53 0.7027(4) 0.3139(3) -0.00745(19) 0.0319(13) Uani d . 1.0 . .
H H53 0.7411 0.3343 -0.0331 0.038 Uiso calc R 1.0 . .
C C54 0.5955(4) 0.3177(3) -0.0162(2) 0.0313(13) Uani d . 1.0 . .
H H54 0.5617 0.3412 -0.0471 0.038 Uiso calc R 1.0 . .
C C55 0.5390(4) 0.2876(3) 0.0196(2) 0.0295(12) Uani d . 1.0 . .
H H55 0.4655 0.2892 0.0136 0.035 Uiso calc R 1.0 . .
C C56 0.5903(3) 0.2543(3) 0.06518(19) 0.0239(11) Uani d . 1.0 . .
H H56 0.5505 0.2334 0.09 0.029 Uiso calc R 1.0 . .
C C57 0.4803(4) 0.2349(4) 0.1844(2) 0.0438(15) Uani d . 1.0 . .
H H57 0.4392 0.2571 0.155 0.053 Uiso calc R 1.0 . .
C C58 0.4628(4) 0.1597(4) 0.1993(2) 0.0453(15) Uani d . 1.0 . .
H H58 0.4105 0.1295 0.1796 0.054 Uiso calc R 1.0 . .
C C59 0.5213(4) 0.1282(3) 0.2430(2) 0.0405(14) Uani d . 1.0 . .
H H59 0.5107 0.0757 0.252 0.049 Uiso calc R 1.0 . .
C C60 0.5960(4) 0.1726(4) 0.2741(2) 0.0395(14) Uani d . 1.0 . .
H H60 0.6332 0.1511 0.3049 0.047 Uiso calc R 1.0 . .
C C61 0.6156(4) 0.2493(4) 0.2593(2) 0.0456(16) Uani d . 1.0 . .
H H61 0.6652 0.2809 0.2798 0.055 Uiso calc R 1.0 . .
C C62 0.5583(5) 0.2774(3) 0.2127(2) 0.0396(15) Uani d . 1.0 . .
H H62 0.574 0.3273 0.2004 0.048 Uiso calc R 1.0 . .
B B1 0.7573(4) 0.7371(3) 0.1320(2) 0.0150(11) Uani d . 1.0 . .

loop_
_atom_site_aniso_label
_atom_site_aniso_U_11
_atom_site_aniso_U_22
_atom_site_aniso_U_33
_atom_site_aniso_U_12
_atom_site_aniso_U_13
_atom_site_aniso_U_23
Ir1 0.01895(9) 0.02550(10) 0.02505(10) 0.00134(9) 0.00624(7) 0.00677(10)
P1 0.0161(6) 0.0223(6) 0.0178(6) 0.0006(5) 0.0005(5) 0.0014(5)
F1 0.0504(19) 0.0342(17) 0.0185(15) -0.0211(14) 0.0053(13) -0.0111(13)
F2 0.0220(18) 0.048(2) 0.128(4) -0.0169(15) 0.011(2) -0.024(2)
F3 0.068(2) 0.0367(18) 0.0156(15) -0.0205(16) 0.0088(15) 0.0000(13)
F4 0.0430(19) 0.056(2) 0.0333(18) 0.0000(16) 0.0179(15) -0.0173(16)
F5 0.0265(16) 0.052(2) 0.0372(18) -0.0114(14) 0.0033(14) 0.0201(15)
F6 0.0310(17) 0.060(2) 0.0312(18) 0.0120(15) 0.0049(14) 0.0297(15)
F7 0.069(2) 0.0469(19) 0.0209(16) 0.0024(18) 0.0155(15) 0.0007(16)
F8 0.0172(15) 0.056(2) 0.0355(18) 0.0121(14) 0.0000(13) 0.0093(15)
F9 0.0197(15) 0.0383(18) 0.0485(19) -0.0007(12) 0.0116(14) 0.0107(14)
F10 0.0265(16) 0.0405(18) 0.0365(18) 0.0068(13) 0.0113(13) -0.0118(14)
F11 0.0363(17) 0.0325(16) 0.0292(16) 0.0185(13) 0.0037(13) -0.0040(13)
F12 0.083(3) 0.0359(18) 0.0176(16) 0.0218(17) 0.0174(16) 0.0002(13)
F13 0.0427(19) 0.0206(15) 0.054(2) -0.0052(14) 0.0002(16) -0.0151(14)
F14 0.012(6) 0.077(11) 0.127(17) 0.018(6) 0.029(6) 0.071(10)
F15 0.130(16) 0.022(6) 0.012(5) 0.011(7) 0.021(7) 0.009(4)
F16 0.064(9) 0.014(5) 0.050(8) -0.009(4) -0.019(6) 0.013(5)
F4A 0.15(2) 0.028(6) 0.028(6) 0.020(10) -0.034(9) 0.008(5)
F5A 0.109(16) 0.048(7) 0.036(7) 0.064(9) 0.030(7) 0.024(6)
F6A 0.030(6) 0.071(14) 0.16(3) -0.007(8) -0.002(12) 0.089(17)
F17 0.0244(17) 0.077(2) 0.059(2) 0.0257(16) 0.0187(16) 0.0254(19)
F18 0.049(2) 0.052(2) 0.103(3) 0.0321(18) -0.019(2) -0.035(2)
F19 0.066(2) 0.063(2) 0.049(2) 0.0415(19) 0.0284(19) 0.0320(18)
F20 0.169(4) 0.040(2) 0.045(2) -0.056(3) 0.045(3) -0.0109(18)
F21 0.0352(18) 0.0261(17) 0.077(2) -0.0098(14) 0.0252(17) -0.0146(16)
F22 0.0356(16) 0.0262(15) 0.0190(15) -0.0036(12) 0.0071(12) 0.0046(12)
F23 0.0397(17) 0.0200(14) 0.0332(17) -0.0143(12) 0.0138(14) -0.0075(12)
F24 0.0247(15) 0.0328(16) 0.0260(16) -0.0063(12) 0.0107(12) -0.0019(12)
C1 0.031(3) 0.032(3) 0.020(3) -0.007(2) 0.008(2) -0.006(2)
C2 0.020(2) 0.021(2) 0.013(2) -0.0007(19) 0.0000(19) -0.0021(19)
C3 0.018(2) 0.017(2) 0.014(2) 0.0005(19) 0.0000(18) 0.0015(18)
C4 0.014(2) 0.016(2) 0.012(2) -0.0010(17) 0.0017(17) 0.0004(17)
C5 0.014(2) 0.020(2) 0.009(2) -0.0010(18) 0.0003(17) -0.0067(18)
C6 0.016(2) 0.021(2) 0.014(2) -0.0005(19) 0.0027(17) -0.0064(19)
C7 0.023(2) 0.024(2) 0.017(2) -0.008(2) 0.0054(18) -0.007(2)
C8 0.022(3) 0.033(3) 0.043(4) -0.011(2) 0.016(2) -0.012(3)
C9 0.020(2) 0.018(2) 0.017(2) -0.0013(19) 0.0008(19) -0.0038(19)
C10 0.019(2) 0.016(2) 0.017(2) -0.0029(18) 0.0021(19) 0.0024(18)
C11 0.016(2) 0.019(2) 0.017(2) 0.0009(18) 0.0029(18) -0.0005(19)
C12 0.016(2) 0.010(2) 0.014(2) -0.0051(17) -0.0005(18) -0.0047(17)
C13 0.013(2) 0.017(2) 0.017(2) -0.0009(19) 0.0010(17) -0.004(2)
C14 0.023(2) 0.012(2) 0.016(2) -0.0038(19) -0.0010(19) -0.0013(18)
C15 0.021(3) 0.033(3) 0.022(3) 0.004(2) 0.002(2) 0.009(2)
C16 0.018(2) 0.018(2) 0.019(3) -0.0013(19) -0.0058(19) 0.0026(19)
C17 0.013(2) 0.017(2) 0.024(3) -0.0031(18) 0.0007(19) -0.0043(19)
C18 0.019(2) 0.019(2) 0.014(2) -0.0048(18) 0.0037(18) 0.0001(18)
C19 0.013(2) 0.031(3) 0.029(3) 0.002(2) 0.004(2) 0.000(2)
C20 0.008(2) 0.018(2) 0.014(2) -0.0032(17) 0.0014(17) 0.0004(18)
C21 0.010(2) 0.013(2) 0.017(2) 0.0001(16) 0.0022(17) 0.0040(17)
C22 0.012(2) 0.019(3) 0.020(2) -0.0005(18) 0.0036(18) -0.0050(19)
C23 0.034(3) 0.024(3) 0.018(3) 0.006(2) 0.004(2) -0.002(2)
C24 0.016(2) 0.020(2) 0.016(2) -0.0011(19) 0.0056(19) 0.0003(19)
C25 0.011(2) 0.016(2) 0.018(2) 0.0010(17) 0.0020(17) 0.0010(17)
C26 0.029(3) 0.021(3) 0.020(3) 0.006(2) 0.005(2) 0.001(2)
C27 0.013(2) 0.017(2) 0.017(2) 0.0023(17) 0.0010(17) -0.0017(18)
C28 0.011(2) 0.044(3) 0.020(3) -0.002(2) 0.0029(19) -0.005(2)
C29 0.015(2) 0.031(3) 0.014(2) 0.006(2) -0.0013(18) -0.003(2)
C30 0.024(2) 0.016(2) 0.014(2) 0.0029(18) 0.0047(19) 0.0034(17)
C31 0.027(3) 0.039(3) 0.031(3) 0.009(2) 0.004(2) 0.000(3)
C32 0.027(3) 0.021(3) 0.024(3) -0.005(2) 0.006(2) -0.001(2)
C33 0.021(2) 0.026(3) 0.019(3) -0.007(2) 0.001(2) -0.002(2)
C34 0.032(3) 0.032(3) 0.030(3) 0.000(2) -0.004(2) -0.001(2)
C35 0.039(3) 0.026(3) 0.065(4) -0.010(3) -0.007(3) -0.011(3)
C36 0.033(3) 0.048(4) 0.043(4) -0.002(3) -0.006(3) -0.024(3)
C37 0.027(3) 0.050(3) 0.038(3) 0.000(3) -0.005(2) -0.012(3)
C38 0.020(3) 0.038(3) 0.024(3) 0.003(2) -0.003(2) -0.005(2)
C39 0.019(2) 0.029(3) 0.027(3) 0.000(2) 0.001(2) -0.002(2)
C40 0.025(3) 0.029(3) 0.028(3) 0.006(2) 0.007(2) 0.008(2)
C41 0.032(3) 0.023(3) 0.038(3) 0.006(2) 0.014(2) 0.008(2)
C42 0.027(3) 0.022(3) 0.054(4) 0.004(2) 0.011(3) 0.005(3)
C43 0.037(3) 0.028(3) 0.042(3) -0.008(2) 0.001(3) -0.013(3)
C44 0.030(3) 0.025(3) 0.032(3) 0.004(2) 0.001(2) -0.005(2)
C45 0.024(2) 0.018(2) 0.016(2) -0.0033(19) 0.003(2) -0.0014(19)
C46 0.032(3) 0.020(2) 0.017(3) -0.003(2) 0.001(2) -0.004(2)
C47 0.029(3) 0.034(3) 0.023(3) -0.004(2) 0.011(2) 0.004(2)
C48 0.038(3) 0.036(3) 0.026(3) -0.007(2) 0.014(2) -0.003(2)
C49 0.041(3) 0.048(4) 0.035(3) 0.005(3) 0.017(3) 0.007(3)
C50 0.030(3) 0.061(4) 0.042(4) -0.007(3) 0.019(3) 0.010(3)
C51 0.042(3) 0.041(4) 0.049(4) -0.014(3) 0.014(3) 0.000(3)
C52 0.034(3) 0.037(3) 0.033(3) -0.008(2) 0.013(2) 0.005(2)
C53 0.053(4) 0.029(3) 0.015(3) -0.005(2) 0.007(2) -0.001(2)
C54 0.050(3) 0.019(3) 0.021(3) -0.003(2) -0.009(2) -0.002(2)
C55 0.032(3) 0.020(3) 0.034(3) -0.001(2) -0.009(2) -0.002(2)
C56 0.022(3) 0.023(3) 0.026(3) -0.001(2) 0.000(2) 0.002(2)
C57 0.026(3) 0.072(5) 0.037(4) 0.018(3) 0.015(3) 0.013(3)
C58 0.024(3) 0.066(4) 0.049(4) -0.009(3) 0.016(3) -0.002(3)
C59 0.037(3) 0.043(3) 0.046(4) 0.001(3) 0.021(3) 0.018(3)
C60 0.037(3) 0.063(4) 0.021(3) 0.015(3) 0.013(2) 0.010(3)
C61 0.032(3) 0.062(4) 0.048(4) -0.006(3) 0.025(3) -0.025(3)
C62 0.048(4) 0.034(3) 0.044(4) 0.014(3) 0.034(3) 0.013(3)
B1 0.011(2) 0.014(2) 0.021(3) 0.0005(19) 0.003(2) -0.002(2)

loop_
_atom_type_symbol
_atom_type_description
_atom_type_scat_dispersion_real
_atom_type_scat_dispersion_imag
_atom_type_scat_source
C C 0.0033 0.0016 'International Tables Vol C Tables 4.2.6.8 and 6.1.1.4'
H H 0.0000 0.0000 'International Tables Vol C Tables 4.2.6.8 and 6.1.1.4'
B B 0.0013 0.0007 'International Tables Vol C Tables 4.2.6.8 and 6.1.1.4'
F F 0.0171 0.0103 'International Tables Vol C Tables 4.2.6.8 and 6.1.1.4'
P P 0.1023 0.0942 'International Tables Vol C Tables 4.2.6.8 and 6.1.1.4'
Ir Ir -1.4442 7.9887 'International Tables Vol C Tables 4.2.6.8 and 6.1.1.4'

loop_
_geom_angle_atom_site_label_1
_geom_angle_atom_site_label_2
_geom_angle_atom_site_label_3
_geom_angle
C41 Ir1 C42 38.79(19)
C41 Ir1 C59 98.7(2)
C42 Ir1 C59 95.1(2)
C41 Ir1 C62 161.6(2)
C42 Ir1 C62 157.1(2)
C59 Ir1 C62 75.3(2)
C41 Ir1 P1 82.56(14)
C42 Ir1 P1 87.25(15)
C59 Ir1 P1 177.54(17)
C62 Ir1 P1 102.80(14)
C41 Ir1 C60 100.7(2)
C42 Ir1 C60 119.1(2)
C59 Ir1 C60 36.0(2)
C62 Ir1 C60 64.1(2)
P1 Ir1 C60 141.72(16)
C41 Ir1 C58 121.3(2)
C42 Ir1 C58 96.9(2)
C59 Ir1 C58 35.5(2)
C62 Ir1 C58 63.2(2)
P1 Ir1 C58 145.08(16)
C60 Ir1 C58 64.0(2)
C41 Ir1 C61 125.6(2)
C42 Ir1 C61 154.6(2)
C59 Ir1 C61 64.4(2)
C62 Ir1 C61 36.1(2)
P1 Ir1 C61 113.11(15)
C60 Ir1 C61 35.7(2)
C58 Ir1 C61 75.4(2)
C41 Ir1 C57 155.5(2)
C42 Ir1 C57 122.0(2)
C59 Ir1 C57 63.4(2)
C62 Ir1 C57 35.2(2)
P1 Ir1 C57 116.05(15)
C60 Ir1 C57 75.06(19)
C58 Ir1 C57 34.8(2)
C61 Ir1 C57 64.0(2)
C39 P1 C45 108.6(2)
C39 P1 C33 107.0(2)
C45 P1 C33 103.4(2)
C39 P1 Ir1 103.27(16)
C45 P1 Ir1 116.05(15)
C33 P1 Ir1 118.02(16)
F4 C1 F3 106.5(4)
F4 C1 F1 107.2(4)
F3 C1 F1 106.4(4)
F4 C1 C2 112.6(4)
F3 C1 C2 111.5(4)
F1 C1 C2 112.3(4)
C3 C2 C9 121.2(4)
C3 C2 C1 118.6(4)
C9 C2 C1 120.2(4)
C2 C3 C4 122.4(4)
C2 C3 H3 118.8
C4 C3 H3 118.8
C11 C4 C3 115.4(4)
C11 C4 B1 124.6(4)
C3 C4 B1 119.7(4)
C30 C5 C6 115.8(4)
C30 C5 B1 121.1(4)
C6 C5 B1 122.9(4)
C7 C6 C5 121.8(4)
C7 C6 H6 119.1
C5 C6 H6 119.1
C28 C7 C6 121.4(4)
C28 C7 C8 118.9(4)
C6 C7 C8 119.7(4)
F2 C8 F20 106.1(4)
F2 C8 F21 105.5(4)
F20 C8 F21 106.7(5)
F2 C8 C7 112.8(5)
F20 C8 C7 112.2(4)
F21 C8 C7 113.0(4)
C10 C9 C2 117.2(4)
C10 C9 H9 121.4
C2 C9 H9 121.4
C9 C10 C11 121.3(4)
C9 C10 C32 120.4(4)
C11 C10 C32 118.3(4)
C10 C11 C4 122.4(4)
C10 C11 H11 118.8
C4 C11 H11 118.8
C13 C12 C18 115.4(4)
C13 C12 B1 121.9(4)
C18 C12 B1 121.9(4)
C14 C13 C12 123.1(4)
C14 C13 H13 118.5
C12 C13 H13 118.5
C13 C14 C16 119.6(4)
C13 C14 C15 118.2(4)
C16 C14 C15 122.1(4)
F5 C15 F6 107.7(4)
F5 C15 F7 105.4(4)
F6 C15 F7 106.1(4)
F5 C15 C14 112.5(4)
F6 C15 C14 113.3(4)
F7 C15 C14 111.3(4)
C17 C16 C14 119.1(4)
C17 C16 H16 120.4
C14 C16 H16 120.4
C16 C17 C18 120.1(4)
C16 C17 C19 120.4(4)
C18 C17 C19 119.4(4)
C17 C18 C12 122.7(4)
C17 C18 H18 118.7
C12 C18 H18 118.7
F8 C19 F9 106.8(4)
F8 C19 F10 106.5(4)
F9 C19 F10 105.3(4)
F8 C19 C17 113.4(4)
F9 C19 C17 112.3(4)
F10 C19 C17 112.0(4)
C21 C20 C27 115.2(4)
C21 C20 B1 124.0(4)
C27 C20 B1 120.4(4)
C22 C21 C20 122.0(4)
C22 C21 H21 119.0
C20 C21 H21 119.0
C21 C22 C24 121.6(4)
C21 C22 C23 119.7(4)
C24 C22 C23 118.7(4)
F12 C23 F13 107.2(4)
F12 C23 F11 106.9(4)
F13 C23 F11 106.4(4)
F12 C23 C22 112.7(4)
F13 C23 C22 111.8(4)
F11 C23 C22 111.6(4)
C22 C24 C25 116.9(4)
C22 C24 H24 121.5
C25 C24 H24 121.5
C27 C25 C24 121.0(4)
C27 C25 C26 119.4(4)
C24 C25 C26 119.6(4)
F6A C26 F14 121.1(15)
F6A C26 F15 73.8(15)
F14 C26 F15 112.8(13)
F6A C26 F5A 108.0(17)
F14 C26 F5A 16.5(17)
F15 C26 F5A 121.3(13)
F6A C26 F4A 107.2(11)
F14 C26 F4A 85.1(14)
F15 C26 F4A 35.5(9)
F5A C26 F4A 99.0(14)
F6A C26 F16 28.(2)
F14 C26 F16 103.2(14)
F15 C26 F16 100.8(12)
F5A C26 F16 87.3(13)
F4A C26 F16 130.8(16)
F6A C26 C25 115.3(9)
F14 C26 C25 112.2(10)
F15 C26 C25 116.5(7)
F5A C26 C25 114.6(9)
F4A C26 C25 111.3(9)
F16 C26 C25 109.9(8)
C25 C27 C20 123.3(4)
C25 C27 H27 118.4
C20 C27 H27 118.4
C7 C28 C29 117.7(4)
C7 C28 H28 121.1
C29 C28 H28 121.1
C28 C29 C30 121.2(4)
C28 C29 C31 120.9(4)
C30 C29 C31 117.8(4)
C29 C30 C5 122.0(4)
C29 C30 H30 119.0
C5 C30 H30 119.0
F18 C31 F17 105.7(4)
F18 C31 F19 105.9(5)
F17 C31 F19 105.4(4)
F18 C31 C29 113.1(4)
F17 C31 C29 114.0(5)
F19 C31 C29 112.0(4)
F23 C32 F24 106.8(4)
F23 C32 F22 106.5(4)
F24 C32 F22 105.5(4)
F23 C32 C10 113.6(4)
F24 C32 C10 112.0(4)
F22 C32 C10 111.9(4)
C34 C33 C38 110.3(4)
C34 C33 P1 111.8(3)
C38 C33 P1 114.1(3)
C34 C33 H33 106.7
C38 C33 H33 106.7
P1 C33 H33 106.7
C33 C34 C35 111.3(4)
C33 C34 H34A 109.4
C35 C34 H34A 109.4
C33 C34 H34B 109.4
C35 C34 H34B 109.4
H34A C34 H34B 108.0
C36 C35 C34 110.6(5)
C36 C35 H35A 109.5
C34 C35 H35A 109.5
C36 C35 H35B 109.5
C34 C35 H35B 109.5
H35A C35 H35B 108.1
C37 C36 C35 110.8(4)
C37 C36 H36A 109.5
C35 C36 H36A 109.5
C37 C36 H36B 109.5
C35 C36 H36B 109.5
H36A C36 H36B 108.1
C38 C37 C36 111.9(4)
C38 C37 H37A 109.2
C36 C37 H37A 109.2
C38 C37 H37B 109.2
C36 C37 H37B 109.2
H37A C37 H37B 107.9
C37 C38 C33 111.1(4)
C37 C38 H38A 109.4
C33 C38 H38A 109.4
C37 C38 H38B 109.4
C33 C38 H38B 109.4
H38A C38 H38B 108.0
C40 C39 C44 107.7(4)
C40 C39 P1 105.9(3)
C44 C39 P1 110.2(3)
C40 C39 H39 111.0
C44 C39 H39 111.0
P1 C39 H39 111.0
C41 C40 C39 109.5(4)
C41 C40 H40A 109.8
C39 C40 H40A 109.8
C41 C40 H40B 109.8
C39 C40 H40B 109.8
H40A C40 H40B 108.2
C42 C41 C40 118.8(5)
C42 C41 Ir1 71.1(3)
C40 C41 Ir1 114.8(3)
C42 C41 H41 120.6
C40 C41 H41 120.6
Ir1 C41 H41 84.7
C41 C42 C43 121.7(5)
C41 C42 Ir1 70.2(3)
C43 C42 Ir1 120.5(3)
C41 C42 H42 119.2
C43 C42 H42 119.2
Ir1 C42 H42 80.1
C42 C43 C44 115.1(4)
C42 C43 H43A 108.5
C44 C43 H43A 108.5
C42 C43 H43B 108.5
C44 C43 H43B 108.5
H43A C43 H43B 107.5
C43 C44 C39 112.3(4)
C43 C44 H44A 109.1
C39 C44 H44A 109.1
C43 C44 H44B 109.1
C39 C44 H44B 109.1
H44A C44 H44B 107.9
C56 C45 C46 118.0(4)
C56 C45 P1 116.1(3)
C46 C45 P1 125.8(3)
C53 C46 C45 118.4(5)
C53 C46 C47 116.1(4)
C45 C46 C47 125.5(4)
C48 C47 C52 118.7(5)
C48 C47 C46 121.4(4)
C52 C47 C46 119.8(5)
C49 C48 C47 120.9(5)
C49 C48 H48 119.5
C47 C48 H48 119.5
C48 C49 C50 120.6(6)
C48 C49 H49 119.7
C50 C49 H49 119.7
C51 C50 C49 119.2(5)
C51 C50 H50 120.4
C49 C50 H50 120.4
C50 C51 C52 120.3(5)
C50 C51 H51 119.8
C52 C51 H51 119.8
C47 C52 C51 120.3(5)
C47 C52 H52 119.8
C51 C52 H52 119.8
C54 C53 C46 122.4(5)
C54 C53 H53 118.8
C46 C53 H53 118.8
C55 C54 C53 119.8(5)
C55 C54 H54 120.1
C53 C54 H54 120.1
C54 C55 C56 119.2(5)
C54 C55 H55 120.4
C56 C55 H55 120.4
C45 C56 C55 122.2(5)
C45 C56 H56 118.9
C55 C56 H56 118.9
C58 C57 C62 119.1(5)
C58 C57 Ir1 71.7(3)
C62 C57 Ir1 69.9(3)
C58 C57 H57 120.4
C62 C57 H57 120.4
Ir1 C57 H57 130.5
C57 C58 C59 120.2(6)
C57 C58 Ir1 73.4(3)
C59 C58 Ir1 70.5(3)
C57 C58 H58 119.9
C59 C58 H58 119.9
Ir1 C58 H58 128.5
C58 C59 C60 121.1(5)
C58 C59 Ir1 74.1(3)
C60 C59 Ir1 73.5(3)
C58 C59 H59 119.5
C60 C59 H59 119.5
Ir1 C59 H59 124.6
C59 C60 C61 119.6(5)
C59 C60 Ir1 70.4(3)
C61 C60 Ir1 73.0(3)
C59 C60 H60 120.2
C61 C60 H60 120.2
Ir1 C60 H60 128.6
C60 C61 C62 117.2(5)
C60 C61 Ir1 71.3(3)
C62 C61 Ir1 69.7(3)
C60 C61 H61 121.4
C62 C61 H61 121.4
Ir1 C61 H61 129.8
C57 C62 C61 122.5(5)
C57 C62 Ir1 75.0(3)
C61 C62 Ir1 74.2(3)
C57 C62 H62 118.8
C61 C62 H62 118.8
Ir1 C62 H62 123.5
C5 B1 C4 111.8(3)
C5 B1 C20 104.9(3)
C4 B1 C20 111.5(4)
C5 B1 C12 112.9(4)
C4 B1 C12 102.3(3)
C20 B1 C12 113.7(4)

loop_
_geom_bond_atom_site_label_1
_geom_bond_atom_site_label_2
_geom_bond_distance
Ir1 C41 2.142(5)
Ir1 C42 2.153(5)
Ir1 C59 2.250(5)
Ir1 C62 2.252(5)
Ir1 P1 2.2676(12)
Ir1 C60 2.290(5)
Ir1 C58 2.295(5)
Ir1 C61 2.311(6)
Ir1 C57 2.317(5)
P1 C39 1.842(5)
P1 C45 1.845(5)
P1 C33 1.851(4)
F1 C1 1.341(5)
F2 C8 1.325(6)
F3 C1 1.338(5)
F4 C1 1.333(6)
F5 C15 1.332(5)
F6 C15 1.333(5)
F7 C15 1.349(6)
F8 C19 1.336(5)
F9 C19 1.342(5)
F10 C19 1.345(5)
F11 C23 1.346(5)
F12 C23 1.321(5)
F13 C23 1.329(6)
F14 C26 1.268(16)
F15 C26 1.290(13)
F16 C26 1.384(18)
F4A C26 1.361(15)
F5A C26 1.306(17)
F6A C26 1.253(19)
F17 C31 1.330(6)
F18 C31 1.328(6)
F19 C31 1.330(6)
F20 C8 1.325(6)
F21 C8 1.331(6)
F22 C32 1.351(5)
F23 C32 1.337(5)
F24 C32 1.349(5)
C1 C2 1.502(6)
C2 C3 1.385(6)
C2 C9 1.391(6)
C3 C4 1.401(6)
C3 H3 0.95
C4 C11 1.394(6)
C4 B1 1.639(6)
C5 C30 1.400(6)
C5 C6 1.404(6)
C5 B1 1.627(6)
C6 C7 1.389(6)
C6 H6 0.95
C7 C28 1.381(6)
C7 C8 1.508(7)
C9 C10 1.383(6)
C9 H9 0.95
C10 C11 1.392(6)
C10 C32 1.496(6)
C11 H11 0.95
C12 C13 1.391(6)
C12 C18 1.403(6)
C12 B1 1.647(6)
C13 C14 1.389(6)
C13 H13 0.95
C14 C16 1.390(6)
C14 C15 1.495(6)
C16 C17 1.381(6)
C16 H16 0.95
C17 C18 1.384(6)
C17 C19 1.492(6)
C18 H18 0.95
C20 C21 1.397(6)
C20 C27 1.399(6)
C20 B1 1.640(7)
C21 C22 1.387(6)
C21 H21 0.95
C22 C24 1.391(6)
C22 C23 1.514(6)
C24 C25 1.394(6)
C24 H24 0.95
C25 C27 1.372(6)
C25 C26 1.492(6)
C27 H27 0.95
C28 C29 1.381(7)
C28 H28 0.95
C29 C30 1.389(6)
C29 C31 1.492(7)
C30 H30 0.95
C33 C34 1.526(7)
C33 C38 1.532(6)
C33 H33 1.0
C34 C35 1.531(7)
C34 H34A 0.99
C34 H34B 0.99
C35 C36 1.526(8)
C35 H35A 0.99
C35 H35B 0.99
C36 C37 1.515(7)
C36 H36A 0.99
C36 H36B 0.99
C37 C38 1.509(7)
C37 H37A 0.99
C37 H37B 0.99
C38 H38A 0.99
C38 H38B 0.99
C39 C40 1.520(6)
C39 C44 1.541(6)
C39 H39 1.0
C40 C41 1.487(7)
C40 H40A 0.99
C40 H40B 0.99
C41 C42 1.426(7)
C41 H41 0.95
C42 C43 1.510(7)
C42 H42 0.95
C43 C44 1.524(7)
C43 H43A 0.99
C43 H43B 0.99
C44 H44A 0.99
C44 H44B 0.99
C45 C56 1.394(6)
C45 C46 1.418(6)
C46 C53 1.390(7)
C46 C47 1.506(7)
C47 C48 1.388(7)
C47 C52 1.390(7)
C48 C49 1.375(7)
C48 H48 0.95
C49 C50 1.388(8)
C49 H49 0.95
C50 C51 1.381(8)
C50 H50 0.95
C51 C52 1.394(7)
C51 H51 0.95
C52 H52 0.95
C53 C54 1.386(7)
C53 H53 0.95
C54 C55 1.362(7)
C54 H54 0.95
C55 C56 1.399(6)
C55 H55 0.95
C56 H56 0.95
C57 C58 1.381(8)
C57 C62 1.381(8)
C57 H57 0.95
C58 C59 1.386(8)
C58 H58 0.95
C59 C60 1.405(8)
C59 H59 0.95
C60 C61 1.410(8)
C60 H60 0.95
C61 C62 1.416(8)
C61 H61 0.95
C62 H62 0.95
